data_4071826
loop_
_publ_author_name
'Allen, Olivia R.'
'Dalgarno, Scott J.'
'Field, Leslie D.'

_publ_section_title
;
 Reductive Disproportionation of Carbon Dioxide at an Iron(II) Center
;
_journal_issue 14
_journal_name_full Organometallics
_journal_page_first 3328
_journal_paper_doi 10.1021/om800408w
_journal_volume 27
_journal_year 2008
_chemical_formula_sum 'C18 H42 Fe O5 P4'
_chemical_formula_weight 518.25
_chemical_name_systematic
; 
 ? 
;
_space_group_IT_number 14
_symmetry_cell_setting monoclinic
_symmetry_space_group_name_Hall '-P 2ybc'
_symmetry_space_group_name_H-M 'P 1 21/c 1'
_atom_sites_solution_hydrogens geom
_atom_sites_solution_primary direct
_atom_sites_solution_secondary difmap
_audit_creation_method SHELXL-97
_cell_angle_alpha 90.00
_cell_angle_beta 103.317(2)
_cell_angle_gamma 90.00
_cell_formula_units_Z 4
_cell_length_a 9.2623(7)
_cell_length_b 17.5775(11)
_cell_length_c 16.5780(13)
_cell_measurement_temperature 100(2)
_cell_volume 2626.5(3)
_computing_cell_refinement 'SAINT (Bruker, 1998)'
_computing_data_collection 'SMART (Bruker, 1998)'
_computing_data_reduction 'SAINT (Bruker, 1998)'
_computing_structure_refinement 'SHELXL-97 (Sheldrick, 1997)'
_computing_structure_solution 'SHELXS-97 (Sheldrick, 1990)'
_diffrn_ambient_temperature 100(2)
_diffrn_measured_fraction_theta_full 0.985
_diffrn_measured_fraction_theta_max 0.985
_diffrn_measurement_device_type 'Bruker X8 APEX II diffractometer'
_diffrn_radiation_monochromator graphite
_diffrn_radiation_source 'fine-focus sealed tube'
_diffrn_radiation_type MoK\a
_diffrn_radiation_wavelength 0.71073
_diffrn_reflns_av_R_equivalents 0.0299
_diffrn_reflns_av_sigmaI/netI 0.0298
_diffrn_reflns_limit_h_max 11
_diffrn_reflns_limit_h_min -11
_diffrn_reflns_limit_k_max 22
_diffrn_reflns_limit_k_min -16
_diffrn_reflns_limit_l_max 20
_diffrn_reflns_limit_l_min -21
_diffrn_reflns_number 23795
_diffrn_reflns_theta_full 27.30
_diffrn_reflns_theta_max 27.30
_diffrn_reflns_theta_min 2.26
_exptl_absorpt_coefficient_mu 0.842
_exptl_absorpt_correction_T_max 0.7515
_exptl_absorpt_correction_T_min 0.6682
_exptl_absorpt_correction_type multi-scan
_exptl_crystal_colour Yellow
_exptl_crystal_density_diffrn 1.311
_exptl_crystal_density_method 'not measured'
_exptl_crystal_description Block
_exptl_crystal_F_000 1104
_exptl_crystal_size_max 0.45
_exptl_crystal_size_mid 0.38
_exptl_crystal_size_min 0.36
_refine_diff_density_max 0.704
_refine_diff_density_min -0.930
_refine_diff_density_rms 0.079
_refine_ls_extinction_method none
_refine_ls_goodness_of_fit_ref 0.932
_refine_ls_hydrogen_treatment constr
_refine_ls_matrix_type full
_refine_ls_number_parameters 377
_refine_ls_number_reflns 5815
_refine_ls_number_restraints 6
_refine_ls_restrained_S_all 0.964
_refine_ls_R_factor_all 0.0595
_refine_ls_R_factor_gt 0.0417
_refine_ls_shift/su_max 0.000
_refine_ls_shift/su_mean 0.000
_refine_ls_structure_factor_coef Fsqd
_refine_ls_weighting_details 'calc w=1/[\s^2^(Fo^2^)+(0.0730P)^2^+4.8595P] where P=(Fo^2^+2Fc^2^)/3'
_refine_ls_weighting_scheme calc
_refine_ls_wR_factor_gt 0.1123
_refine_ls_wR_factor_ref 0.1299
_reflns_number_gt 4547
_reflns_number_total 5815
_reflns_threshold_expression >2sigma(I)
_cod_data_source_file om800408w-file002.cif
_cod_data_source_block OA644
_cod_depositor_comments
;
The following automatic conversions were performed:

'_symmetry_cell_setting' value 'Monoclinic' changed to 'monoclinic'
according to /home/saulius/struct/CIF-dictionaries/cif_core.dic
dictionary named 'cif_core.dic' version 2.4.1 from 2010-06-29.

Automatic conversion script
Id: cif_fix_values 1715 2011-07-08 13:25:40Z adriana 
;
_cod_original_sg_symbol_H-M P21/c
_cod_database_code 4071826

loop_
_symmetry_equiv_pos_as_xyz
'x, y, z'
'-x, y+1/2, -z+1/2'
'-x, -y, -z'
'x, -y-1/2, z-1/2'

loop_
_atom_site_label
_atom_site_type_symbol
_atom_site_fract_x
_atom_site_fract_y
_atom_site_fract_z
_atom_site_U_iso_or_equiv
_atom_site_adp_type
_atom_site_occupancy
_atom_site_symmetry_multiplicity
_atom_site_calc_flag
_atom_site_refinement_flags
_atom_site_disorder_assembly
_atom_site_disorder_group
Fe1 Fe 0.49257(4) 0.21293(2) 0.27544(3) 0.02834(14) Uani 1 1 d D . .
O1 O -0.1334(2) 0.51362(11) 0.04753(12) 0.0231(4) Uani 1 1 d . . .
C1 C 0.1881(8) 0.1722(4) 0.3610(5) 0.0310(15) Uani 0.50 1 d P A 1
H1A H 0.1122 0.1927 0.3150 0.046 Uiso 0.50 1 calc PR A 1
H1B H 0.2229 0.2124 0.4018 0.046 Uiso 0.50 1 calc PR A 1
H1C H 0.1457 0.1305 0.3874 0.046 Uiso 0.50 1 calc PR A 1
P2 P 0.64611(7) 0.29055(4) 0.23098(4) 0.01857(16) Uani 1 1 d . C .
O2 O -0.1052(4) 0.06948(18) 0.1141(2) 0.0771(10) Uani 1 1 d . . .
C2 C 0.2378(8) 0.1830(4) 0.3976(5) 0.0272(15) Uani 0.50 1 d P A 2
H2A H 0.1685 0.2214 0.3683 0.041 Uiso 0.50 1 calc PR A 2
H2B H 0.3098 0.2071 0.4429 0.041 Uiso 0.50 1 calc PR A 2
H2C H 0.1827 0.1439 0.4201 0.041 Uiso 0.50 1 calc PR A 2
P3 P 0.31124(7) 0.27872(4) 0.19479(4) 0.02101(17) Uani 1 1 d . C .
O3 O 0.0371(2) 0.42105(11) 0.06802(13) 0.0280(5) Uani 1 1 d . . .
H3 H 0.0614 0.4456 0.0297 0.034 Uiso 1 1 calc R . .
C3 C 0.1916(8) 0.0879(4) 0.2555(4) 0.0264(13) Uani 0.50 1 d P A 2
H3A H 0.1524 0.0488 0.2869 0.040 Uiso 0.50 1 calc PR A 2
H3B H 0.2290 0.0637 0.2111 0.040 Uiso 0.50 1 calc PR A 2
H3C H 0.1124 0.1237 0.2314 0.040 Uiso 0.50 1 calc PR A 2
P4 P 0.33875(7) 0.13760(4) 0.32304(4) 0.02035(17) Uani 1 1 d . A .
O4 O -0.1305(3) 0.42485(13) 0.14348(15) 0.0374(5) Uani 1 1 d . . .
C4 C 0.2502(9) 0.0602(4) 0.2509(4) 0.0318(15) Uani 0.50 1 d P A 1
H4A H 0.2062 0.0225 0.2816 0.048 Uiso 0.50 1 calc PR A 1
H4B H 0.3253 0.0356 0.2267 0.048 Uiso 0.50 1 calc PR A 1
H4C H 0.1725 0.0820 0.2066 0.048 Uiso 0.50 1 calc PR A 1
P5 P 0.67308(7) 0.15164(4) 0.36171(4) 0.02260(17) Uani 1 1 d . A .
C5 C 0.4416(6) 0.0644(4) 0.3867(4) 0.0228(15) Uiso 0.50 1 d PD A 2
H5A H 0.3835 0.0439 0.4250 0.027 Uiso 0.50 1 calc PR A 2
H5B H 0.4635 0.0223 0.3517 0.027 Uiso 0.50 1 calc PR A 2
C6 C 0.5894(6) 0.1008(4) 0.4370(4) 0.0281(13) Uani 0.50 1 d PD A 2
H6A H 0.6576 0.0607 0.4657 0.034 Uiso 0.50 1 calc PR A 2
H6B H 0.5689 0.1365 0.4791 0.034 Uiso 0.50 1 calc PR A 2
C7 C 0.6001(5) 0.0595(3) 0.3928(4) 0.0218(11) Uani 0.50 1 d PD A 1
H7A H 0.5899 0.0214 0.3478 0.026 Uiso 0.50 1 calc PR A 1
H7B H 0.6669 0.0389 0.4434 0.026 Uiso 0.50 1 calc PR A 1
C8 C 0.7652(8) 0.1936(4) 0.4560(4) 0.0322(15) Uani 0.50 1 d P A 1
H8A H 0.8485 0.1612 0.4831 0.048 Uiso 0.50 1 calc PR A 1
H8B H 0.6958 0.1990 0.4922 0.048 Uiso 0.50 1 calc PR A 1
H8C H 0.8024 0.2438 0.4451 0.048 Uiso 0.50 1 calc PR A 1
C9 C 0.8172(7) 0.2107(4) 0.4338(4) 0.0290(14) Uani 0.50 1 d P A 3
H9A H 0.8737 0.1783 0.4781 0.043 Uiso 0.50 1 calc PR A 3
H9B H 0.7682 0.2512 0.4581 0.043 Uiso 0.50 1 calc PR A 3
H9C H 0.8847 0.2332 0.4028 0.043 Uiso 0.50 1 calc PR A 3
O10 O 0.5033(4) 0.0978(2) 0.1412(3) 0.0372(9) Uani 0.60 1 d P B 1
C10 C 0.7763(8) 0.0846(4) 0.3238(4) 0.0317(14) Uani 0.50 1 d P A 1
H10A H 0.8552 0.0654 0.3692 0.048 Uiso 0.50 1 calc PR A 1
H10B H 0.8206 0.1079 0.2815 0.048 Uiso 0.50 1 calc PR A 1
H10C H 0.7119 0.0424 0.2992 0.048 Uiso 0.50 1 calc PR A 1
C11 C 0.8334(8) 0.1133(4) 0.3214(5) 0.0326(15) Uani 0.50 1 d P A 3
H11A H 0.8967 0.0819 0.3642 0.049 Uiso 0.50 1 calc PR A 3
H11B H 0.8915 0.1558 0.3072 0.049 Uiso 0.50 1 calc PR A 3
H11C H 0.7953 0.0824 0.2719 0.049 Uiso 0.50 1 calc PR A 3
C12 C 0.8035(6) 0.3351(3) 0.3021(3) 0.0224(11) Uani 0.50 1 d P C 2
H12A H 0.8758 0.2959 0.3265 0.034 Uiso 0.50 1 calc PR C 2
H12B H 0.7687 0.3613 0.3463 0.034 Uiso 0.50 1 calc PR C 2
H12C H 0.8503 0.3719 0.2718 0.034 Uiso 0.50 1 calc PR C 2
C13 C 0.7231(8) 0.3729(4) 0.2953(4) 0.0306(13) Uani 0.50 1 d P C 1
H13A H 0.7843 0.3550 0.3482 0.046 Uiso 0.50 1 calc PR C 1
H13B H 0.6418 0.4043 0.3056 0.046 Uiso 0.50 1 calc PR C 1
H13C H 0.7842 0.4032 0.2663 0.046 Uiso 0.50 1 calc PR C 1
C14 C 0.8037(6) 0.2552(3) 0.1977(4) 0.0255(12) Uani 0.50 1 d P C 2
H14A H 0.7729 0.2136 0.1582 0.038 Uiso 0.50 1 calc PR C 2
H14B H 0.8775 0.2364 0.2458 0.038 Uiso 0.50 1 calc PR C 2
H14C H 0.8472 0.2963 0.1710 0.038 Uiso 0.50 1 calc PR C 2
C15 C 0.7371(7) 0.2530(4) 0.1505(4) 0.0282(12) Uani 0.50 1 d P C 1
H15A H 0.7974 0.2931 0.1335 0.042 Uiso 0.50 1 calc PR C 1
H15B H 0.6611 0.2362 0.1023 0.042 Uiso 0.50 1 calc PR C 1
H15C H 0.8007 0.2099 0.1730 0.042 Uiso 0.50 1 calc PR C 1
C16 C 0.5451(6) 0.3695(3) 0.1804(4) 0.0229(11) Uani 0.50 1 d PD C 2
H16A H 0.5313 0.4076 0.2219 0.027 Uiso 0.50 1 calc PR C 2
H16B H 0.6007 0.3938 0.1429 0.027 Uiso 0.50 1 calc PR C 2
O17 O 0.4856(5) 0.3196(3) 0.4227(3) 0.0305(11) Uani 0.40 1 d P D 1
C17 C 0.5380(6) 0.3407(4) 0.1372(4) 0.0235(11) Uani 0.50 1 d PD C 1
H17A H 0.5919 0.3868 0.1264 0.028 Uiso 0.50 1 calc PR C 1
H17B H 0.5244 0.3070 0.0882 0.028 Uiso 0.50 1 calc PR C 1
C18 C 0.3843(6) 0.3632(4) 0.1532(4) 0.0226(12) Uiso 0.50 1 d PD C 1
H18A H 0.3162 0.3794 0.1009 0.027 Uiso 0.50 1 calc PR C 1
H18B H 0.3954 0.4056 0.1934 0.027 Uiso 0.50 1 calc PR C 1
C19 C 0.2185(8) 0.3473(4) 0.2503(4) 0.0280(13) Uani 0.50 1 d P C 2
H19A H 0.1387 0.3730 0.2107 0.042 Uiso 0.50 1 calc PR C 2
H19B H 0.2908 0.3850 0.2784 0.042 Uiso 0.50 1 calc PR C 2
H19C H 0.1768 0.3202 0.2914 0.042 Uiso 0.50 1 calc PR C 2
C20 C 0.1554(8) 0.3153(4) 0.2303(5) 0.0330(14) Uani 0.50 1 d P C 3
H20A H 0.0970 0.3489 0.1879 0.050 Uiso 0.50 1 calc PR C 3
H20B H 0.1910 0.3439 0.2817 0.050 Uiso 0.50 1 calc PR C 3
H20C H 0.0932 0.2729 0.2405 0.050 Uiso 0.50 1 calc PR C 3
C21 C 0.1601(7) 0.2338(4) 0.1243(4) 0.0265(13) Uani 0.50 1 d P C 2
H21A H 0.0942 0.2100 0.1555 0.040 Uiso 0.50 1 calc PR C 2
H21B H 0.1985 0.1949 0.0925 0.040 Uiso 0.50 1 calc PR C 2
H21C H 0.1047 0.2720 0.0863 0.040 Uiso 0.50 1 calc PR C 2
C22 C 0.2120(8) 0.2319(4) 0.0960(5) 0.0345(15) Uani 0.50 1 d P C 3
H22A H 0.1638 0.1852 0.1089 0.052 Uiso 0.50 1 calc PR C 3
H22B H 0.2834 0.2192 0.0627 0.052 Uiso 0.50 1 calc PR C 3
H22C H 0.1369 0.2666 0.0648 0.052 Uiso 0.50 1 calc PR C 3
C23 C -0.0817(3) 0.45455(15) 0.08786(16) 0.0204(5) Uani 1 1 d . . .
C24 C -0.0944(18) -0.0087(9) 0.1230(10) 0.051(4) Uiso 0.30 1 d P E 2
H24A H -0.0871 -0.0245 0.1811 0.061 Uiso 0.30 1 calc PR E 2
H24B H -0.0084 -0.0291 0.1038 0.061 Uiso 0.30 1 calc PR E 2
C25 C -0.1662(11) -0.0525(5) 0.0609(5) 0.081(2) Uiso 0.70 1 d P E 1
H25A H -0.2436 -0.0915 0.0600 0.097 Uiso 0.70 1 calc PR E 1
H25B H -0.0727 -0.0782 0.0573 0.097 Uiso 0.70 1 calc PR E 1
C26 C -0.2139(11) 0.0030(5) -0.0091(6) 0.082(2) Uiso 0.70 1 d P E 1
H26A H -0.3183 -0.0060 -0.0386 0.098 Uiso 0.70 1 calc PR E 1
H26B H -0.1500 -0.0011 -0.0493 0.098 Uiso 0.70 1 calc PR E 1
C27 C -0.155(2) 0.0834(10) 0.0279(12) 0.053(5) Uiso 0.30 1 d P E 2
H27A H -0.0724 0.0790 -0.0006 0.064 Uiso 0.30 1 calc PR E 2
H27B H -0.1997 0.1347 0.0174 0.064 Uiso 0.30 1 calc PR E 2
C28 C -0.247(2) -0.0344(10) 0.0642(11) 0.069(4) Uiso 0.30 1 d P E 2
H28A H -0.2399 -0.0863 0.0421 0.083 Uiso 0.30 1 calc PR E 2
H28B H -0.3284 -0.0334 0.0940 0.083 Uiso 0.30 1 calc PR E 2
C29 C -0.271(3) 0.0211(13) -0.0009(14) 0.084(6) Uiso 0.30 1 d P E 2
H29A H -0.3726 0.0425 -0.0101 0.100 Uiso 0.30 1 calc PR E 2
H29B H -0.2587 -0.0021 -0.0533 0.100 Uiso 0.30 1 calc PR E 2
C30 C 0.4892(7) 0.2840(4) 0.3655(5) 0.0271(15) Uani 0.40 1 d P D 1
C31 C 0.4984(4) 0.1443(3) 0.1880(3) 0.0216(9) Uani 0.60 1 d P B 1
H102 H 0.4853 0.2755 0.3468 0.026 Uiso 0.60 1 d PD F 2
H101 H 0.5120 0.1590 0.2021 0.026 Uiso 0.40 1 d PD G 3
C24A C -0.1442(8) -0.0050(4) 0.1379(4) 0.0555(16) Uiso 0.70 1 d P E 1
H24C H -0.2365 -0.0029 0.1583 0.067 Uiso 0.70 1 calc PR E 1
H24D H -0.0638 -0.0262 0.1822 0.067 Uiso 0.70 1 calc PR E 1
C27A C -0.1963(11) 0.0825(5) 0.0338(6) 0.069(3) Uiso 0.70 1 d P E 1
H27C H -0.1486 0.1189 0.0026 0.083 Uiso 0.70 1 calc PR E 1
H27D H -0.2940 0.1030 0.0376 0.083 Uiso 0.70 1 calc PR E 1
C5A C 0.4486(6) 0.0793(3) 0.4090(4) 0.0139(12) Uiso 0.50 1 d P A 1
H5A1 H 0.4624 0.1078 0.4617 0.017 Uiso 0.50 1 calc PR A 1
H5A2 H 0.3940 0.0319 0.4145 0.017 Uiso 0.50 1 calc PR A 1
C18A C 0.3937(6) 0.3420(3) 0.1305(4) 0.0186(11) Uiso 0.50 1 d P C 2
H18C H 0.4061 0.3145 0.0803 0.022 Uiso 0.50 1 calc PR C 2
H18D H 0.3277 0.3861 0.1126 0.022 Uiso 0.50 1 calc PR C 2

loop_
_atom_site_aniso_label
_atom_site_aniso_U_11
_atom_site_aniso_U_22
_atom_site_aniso_U_33
_atom_site_aniso_U_23
_atom_site_aniso_U_13
_atom_site_aniso_U_12
Fe1 0.01227(19) 0.0331(3) 0.0384(3) 0.02153(19) 0.00326(16) -0.00073(15)
O1 0.0210(9) 0.0242(10) 0.0268(10) 0.0029(8) 0.0112(7) 0.0056(7)
C1 0.024(4) 0.036(4) 0.036(4) 0.013(4) 0.014(3) 0.007(3)
P2 0.0152(3) 0.0212(4) 0.0197(3) 0.0040(3) 0.0050(2) -0.0014(2)
O2 0.085(2) 0.0493(19) 0.079(2) 0.0151(16) -0.0164(19) -0.0055(16)
C2 0.023(4) 0.035(4) 0.023(4) 0.007(3) 0.007(3) 0.005(3)
P3 0.0152(3) 0.0234(4) 0.0246(4) 0.0074(3) 0.0050(3) 0.0020(2)
O3 0.0309(10) 0.0265(11) 0.0314(11) 0.0114(8) 0.0166(9) 0.0098(8)
C3 0.021(3) 0.032(4) 0.027(3) 0.001(3) 0.007(3) -0.007(3)
P4 0.0137(3) 0.0247(4) 0.0221(3) 0.0070(3) 0.0029(2) -0.0029(2)
O4 0.0463(13) 0.0321(12) 0.0441(13) 0.0111(10) 0.0316(11) 0.0018(10)
C4 0.030(4) 0.029(4) 0.032(3) 0.003(3) -0.004(3) -0.007(3)
P5 0.0135(3) 0.0273(4) 0.0257(4) 0.0108(3) 0.0019(2) -0.0019(2)
C6 0.017(2) 0.036(4) 0.031(3) 0.019(3) 0.004(2) 0.004(2)
C7 0.015(2) 0.021(3) 0.028(3) 0.008(2) 0.000(2) 0.0030(19)
C8 0.037(4) 0.033(4) 0.024(3) 0.001(3) 0.000(3) -0.012(3)
C9 0.024(3) 0.034(4) 0.027(3) 0.012(3) 0.002(2) -0.005(3)
O10 0.0291(19) 0.036(2) 0.048(2) -0.0157(18) 0.0123(16) -0.0050(15)
C10 0.033(4) 0.026(4) 0.038(4) 0.011(3) 0.013(3) 0.006(3)
C11 0.023(3) 0.030(4) 0.050(4) 0.014(3) 0.017(3) 0.010(3)
C12 0.020(3) 0.022(3) 0.026(3) 0.001(2) 0.006(2) -0.003(2)
C13 0.042(4) 0.025(3) 0.026(3) -0.004(2) 0.011(3) -0.011(3)
C14 0.021(3) 0.029(3) 0.031(3) 0.011(3) 0.013(3) 0.007(2)
C15 0.035(3) 0.024(3) 0.028(3) 0.001(3) 0.011(3) -0.001(2)
C16 0.023(3) 0.019(3) 0.025(3) 0.008(2) 0.002(2) -0.001(2)
O17 0.021(2) 0.040(3) 0.031(3) -0.014(2) 0.007(2) -0.005(2)
C17 0.026(3) 0.025(3) 0.020(3) 0.006(3) 0.006(2) -0.002(2)
C19 0.033(4) 0.026(4) 0.024(3) 0.002(3) 0.006(3) 0.006(3)
C20 0.030(4) 0.034(4) 0.038(4) 0.016(3) 0.014(3) 0.012(3)
C21 0.017(3) 0.030(3) 0.030(4) 0.005(3) 0.000(2) 0.001(2)
C22 0.027(4) 0.041(4) 0.032(4) 0.009(3) -0.001(3) -0.003(3)
C23 0.0209(12) 0.0187(13) 0.0233(13) -0.0032(10) 0.0085(10) -0.0014(10)
C30 0.008(3) 0.043(4) 0.031(4) -0.003(3) 0.005(2) -0.004(3)
C31 0.0069(17) 0.028(2) 0.030(2) -0.001(2) 0.0045(15) -0.0015(15)

loop_
_atom_type_symbol
_atom_type_description
_atom_type_scat_dispersion_real
_atom_type_scat_dispersion_imag
_atom_type_scat_source
C C 0.0033 0.0016 'International Tables Vol C Tables 4.2.6.8 and 6.1.1.4'
H H 0.0000 0.0000 'International Tables Vol C Tables 4.2.6.8 and 6.1.1.4'
O O 0.0106 0.0060 'International Tables Vol C Tables 4.2.6.8 and 6.1.1.4'
P P 0.1023 0.0942 'International Tables Vol C Tables 4.2.6.8 and 6.1.1.4'
Fe Fe 0.3463 0.8444 'International Tables Vol C Tables 4.2.6.8 and 6.1.1.4'

loop_
_geom_angle_atom_site_label_1
_geom_angle_atom_site_label_2
_geom_angle_atom_site_label_3
_geom_angle
C31 Fe1 C30 179.2(2)
C31 Fe1 P5 91.94(13)
C30 Fe1 P5 87.7(2)
C31 Fe1 P2 90.23(13)
C30 Fe1 P2 89.1(2)
P5 Fe1 P2 93.87(3)
C31 Fe1 P3 91.26(13)
C30 Fe1 P3 89.1(2)
P5 Fe1 P3 176.80(4)
P2 Fe1 P3 86.18(3)
C31 Fe1 P4 91.48(13)
C30 Fe1 P4 89.1(2)
P5 Fe1 P4 86.05(3)
P2 Fe1 P4 178.29(4)
P3 Fe1 P4 93.81(3)
C16 P2 C14 120.4(3)
C16 P2 C12 103.0(3)
C14 P2 C12 76.2(3)
C16 P2 C13 75.6(3)
C14 P2 C13 102.5(3)
C12 P2 C13 31.1(3)
C16 P2 C17 27.4(2)
C14 P2 C17 103.1(3)
C12 P2 C17 122.1(3)
C13 P2 C17 100.0(3)
C16 P2 C15 102.5(3)
C14 P2 C15 27.9(3)
C12 P2 C15 101.0(3)
C13 P2 C15 121.1(3)
C17 P2 C15 79.3(3)
C16 P2 Fe1 109.29(18)
C14 P2 Fe1 121.42(19)
C12 P2 Fe1 121.78(17)
C13 P2 Fe1 118.95(19)
C17 P2 Fe1 107.81(17)
C15 P2 Fe1 116.91(19)
C24 O2 C27 106.1(10)
C24 O2 C27A 105.8(8)
C27 O2 C27A 16.9(9)
C24 O2 C24A 23.4(7)
C27 O2 C24A 113.0(8)
C27A O2 C24A 105.7(5)
C21 P3 C20 78.7(4)
C21 P3 C18A 104.9(3)
C20 P3 C18A 116.7(3)
C21 P3 C18 114.4(3)
C20 P3 C18 103.2(3)
C18A P3 C18 17.3(2)
C21 P3 C19 103.3(3)
C20 P3 C19 26.1(3)
C18A P3 C19 101.5(3)
C18 P3 C19 85.0(3)
C21 P3 C22 23.4(2)
C20 P3 C22 100.0(4)
C18A P3 C22 86.8(3)
C18 P3 C22 100.2(3)
C19 P3 C22 122.2(3)
C21 P3 Fe1 122.3(2)
C20 P3 Fe1 122.9(2)
C18A P3 Fe1 108.01(17)
C18 P3 Fe1 110.85(17)
C19 P3 Fe1 114.5(2)
C22 P3 Fe1 116.7(2)
C1 P4 C3 80.8(4)
C1 P4 C5 113.2(3)
C3 P4 C5 104.1(3)
C1 P4 C5A 104.7(3)
C3 P4 C5A 114.6(3)
C5 P4 C5A 13.9(2)
C1 P4 C4 102.2(4)
C3 P4 C4 23.4(2)
C5 P4 C4 87.1(3)
C5A P4 C4 99.9(3)
C1 P4 C2 21.7(2)
C3 P4 C2 101.3(3)
C5 P4 C2 101.2(3)
C5A P4 C2 89.8(3)
C4 P4 C2 121.0(4)
C1 P4 Fe1 123.1(3)
C3 P4 Fe1 122.0(2)
C5 P4 Fe1 109.87(19)
C5A P4 Fe1 108.61(16)
C4 P4 Fe1 115.4(2)
C2 P4 Fe1 115.8(2)
C10 P5 C8 114.4(4)
C10 P5 C6 105.7(3)
C8 P5 C6 78.2(3)
C10 P5 C7 77.0(3)
C8 P5 C7 104.4(3)
C6 P5 C7 32.9(3)
C10 P5 C11 23.0(3)
C8 P5 C11 101.8(4)
C6 P5 C11 123.6(3)
C7 P5 C11 98.8(3)
C10 P5 C9 103.7(3)
C8 P5 C9 22.9(3)
C6 P5 C9 100.6(3)
C7 P5 C9 123.3(3)
C11 P5 C9 85.5(3)
C10 P5 Fe1 119.8(2)
C8 P5 Fe1 120.6(2)
C6 P5 Fe1 107.51(17)
C7 P5 Fe1 109.38(15)
C11 P5 Fe1 118.9(2)
C9 P5 Fe1 117.5(2)
C6 C5 P4 107.6(4)
C5 C6 P5 106.8(4)
C5A C7 P5 104.8(4)
C18A C16 P2 109.0(4)
C18 C17 P2 108.3(4)
C17 C18 P3 106.9(4)
O4 C23 O1 125.6(2)
O4 C23 O3 117.2(2)
O1 C23 O3 117.3(2)
O2 C24 C28 100.6(11)
C24A C25 C26 104.7(7)
C25 C26 C27A 104.3(7)
O2 C27 C29 103.4(14)
C29 C28 C24 103.3(15)
C28 C29 C27 106.1(17)
O17 C30 Fe1 173.4(7)
O10 C31 Fe1 173.4(4)
O2 C24A C25 105.5(6)
O2 C27A C26 105.2(7)
C7 C5A P4 110.7(4)
C16 C18A P3 109.3(4)

loop_
_geom_bond_atom_site_label_1
_geom_bond_atom_site_label_2
_geom_bond_distance
Fe1 C31 1.895(5)
Fe1 C30 1.952(8)
Fe1 P5 2.2137(8)
Fe1 P2 2.2158(7)
Fe1 P3 2.2161(8)
Fe1 P4 2.2190(7)
O1 C23 1.268(3)
C1 P4 1.765(7)
P2 C16 1.773(5)
P2 C14 1.786(5)
P2 C12 1.826(5)
P2 C13 1.841(6)
P2 C17 1.865(6)
P2 C15 1.856(6)
O2 C24 1.384(15)
O2 C27 1.419(19)
O2 C27A 1.421(10)
O2 C24A 1.437(7)
C2 P4 1.889(7)
P3 C21 1.787(6)
P3 C20 1.798(6)
P3 C18A 1.825(5)
P3 C18 1.831(6)
P3 C19 1.844(6)
P3 C22 1.874(7)
O3 C23 1.354(3)
C3 P4 1.781(6)
P4 C5 1.793(6)
P4 C5A 1.857(5)
P4 C4 1.872(7)
O4 C23 1.233(3)
P5 C10 1.725(7)
P5 C8 1.760(6)
P5 C6 1.845(6)
P5 C7 1.873(5)
P5 C11 1.887(6)
P5 C9 1.885(7)
C5 C6 1.566(8)
C7 C5A 1.528(7)
O10 C31 1.136(6)
C16 C18A 1.534(8)
O17 C30 1.145(9)
C17 C18 1.558(8)
C24 C28 1.59(2)
C25 C24A 1.500(10)
C25 C26 1.503(12)
C26 C27A 1.558(13)
C27 C29 1.53(3)
C28 C29 1.43(3)
